data_7202708
loop_
_publ_author_name
'Karmakar, Anirban'
'Sarma, Rupam J.'
'Baruah, Jubaraj B.'

_publ_section_title
;
 Structural aspects and properties of salt and inclusion compounds of
 8-hydroxyquinoline based amides
;
_journal_issue 5
_journal_name_full CrystEngComm
_journal_page_first 379
_journal_paper_doi 10.1039/b700701a
_journal_volume 9
_journal_year 2007
_chemical_formula_sum 'C20 H20 N2 O3'
_chemical_formula_weight 336.38
_chemical_name_systematic
;

?

;
_space_group_IT_number 19
_symmetry_cell_setting orthorhombic
_symmetry_space_group_name_Hall 'P 2ac 2ab'
_symmetry_space_group_name_H-M 'P 21 21 21'
_atom_sites_solution_hydrogens geom
_atom_sites_solution_primary direct
_atom_sites_solution_secondary difmap
_audit_creation_method SHELXL-97
_cell_angle_alpha 90.00
_cell_angle_beta 90.00
_cell_angle_gamma 90.00
_cell_formula_units_Z 4
_cell_length_a 5.11390(10)
_cell_length_b 13.4807(3)
_cell_length_c 24.8362(5)
_cell_measurement_reflns_used 2214
_cell_measurement_temperature 296(2)
_cell_measurement_theta_max 18.98
_cell_measurement_theta_min 2.89
_cell_volume 1712.18(6)
_computing_cell_refinement 'Bruker SMART'
_computing_data_collection 'Bruker SMART'
_computing_data_reduction 'Bruker SAINT'
_computing_molecular_graphics 'Bruker SHELXTL'
_computing_publication_material 'Bruker SHELXTL'
_computing_structure_refinement 'SHELXL-97 (Sheldrick, 1997)'
_computing_structure_solution 'SHELXS-97 (Sheldrick, 1990)'
_diffrn_ambient_temperature 296(2)
_diffrn_measured_fraction_theta_full 0.989
_diffrn_measured_fraction_theta_max 0.989
_diffrn_measurement_device_type 'CCD area detector'
_diffrn_measurement_method 'phi and omega scans'
_diffrn_radiation_monochromator graphite
_diffrn_radiation_source 'fine-focus sealed tube'
_diffrn_radiation_type MoK\a
_diffrn_radiation_wavelength 0.71073
_diffrn_reflns_av_R_equivalents 0.0556
_diffrn_reflns_av_sigmaI/netI 0.0616
_diffrn_reflns_limit_h_max 6
_diffrn_reflns_limit_h_min -6
_diffrn_reflns_limit_k_max 17
_diffrn_reflns_limit_k_min -17
_diffrn_reflns_limit_l_max 33
_diffrn_reflns_limit_l_min -33
_diffrn_reflns_number 18583
_diffrn_reflns_theta_full 28.34
_diffrn_reflns_theta_max 28.34
_diffrn_reflns_theta_min 1.64
_exptl_absorpt_coefficient_mu 0.089
_exptl_absorpt_correction_type none
_exptl_crystal_colour 'pale yellow'
_exptl_crystal_density_diffrn 1.305
_exptl_crystal_density_meas 0
_exptl_crystal_density_method 'not measured'
_exptl_crystal_description needles
_exptl_crystal_F_000 712
_exptl_crystal_size_max 0.48
_exptl_crystal_size_mid 0.15
_exptl_crystal_size_min 0.05
_refine_diff_density_max 0.116
_refine_diff_density_min -0.120
_refine_diff_density_rms 0.029
_refine_ls_abs_structure_details 'Flack H D (1983), Acta Cryst. A39, 876-881'
_refine_ls_abs_structure_Flack -1.0(14)
_refine_ls_extinction_coef 0.0027(11)
_refine_ls_extinction_expression Fc^*^=kFc[1+0.001xFc^2^\l^3^/sin(2\q)]^-1/4^
_refine_ls_extinction_method SHELXL
_refine_ls_goodness_of_fit_ref 0.989
_refine_ls_hydrogen_treatment mixed
_refine_ls_matrix_type full
_refine_ls_number_parameters 232
_refine_ls_number_reflns 4201
_refine_ls_number_restraints 0
_refine_ls_restrained_S_all 0.989
_refine_ls_R_factor_all 0.1171
_refine_ls_R_factor_gt 0.0501
_refine_ls_shift/su_max 0.000
_refine_ls_shift/su_mean 0.000
_refine_ls_structure_factor_coef Fsqd
_refine_ls_weighting_details 'calc w=1/[\s^2^(Fo^2^)+(0.0419P)^2^+0.0000P] where P=(Fo^2^+2Fc^2^)/3'
_refine_ls_weighting_scheme calc
_refine_ls_wR_factor_gt 0.0852
_refine_ls_wR_factor_ref 0.1036
_reflns_number_gt 2329
_reflns_number_total 4201
_reflns_threshold_expression >2sigma(I)
_cod_data_source_file b700701a.txt
_cod_data_source_block quinmpea_0m
_cod_depositor_comments
;
The following automatic conversions were performed:
'_symmetry_cell_setting' value 'Orthorhombic' changed to 'orthorhombic'
according to '/home/saulius/struct/CIF-dictionaries/cif_core.dic'
dictionary named 'cif_core.dic' version 2.4.1 from 2010-06-29.

Automatic conversion script
Id: cif_fix_enum 1527 2010-12-29 10:47:43Z saulius 
;
_cod_original_sg_symbol_H-M P2(1)2(1)2(1)
_cod_database_code 7202708

loop_
_symmetry_equiv_pos_as_xyz
'x, y, z'
'-x+1/2, -y, z+1/2'
'-x, y+1/2, -z+1/2'
'x+1/2, -y+1/2, -z'

loop_
_atom_site_label
_atom_site_type_symbol
_atom_site_fract_x
_atom_site_fract_y
_atom_site_fract_z
_atom_site_U_iso_or_equiv
_atom_site_adp_type
_atom_site_occupancy
_atom_site_symmetry_multiplicity
_atom_site_calc_flag
_atom_site_refinement_flags
_atom_site_disorder_assembly
_atom_site_disorder_group
C1 C 0.5401(5) 0.85863(18) 0.28605(9) 0.0621(6) Uani 1 1 d . . .
H1 H 0.6279 0.7996 0.2931 0.075 Uiso 1 1 calc R . .
C2 C 0.6096(5) 0.9425(2) 0.31608(10) 0.0709(7) Uani 1 1 d . . .
H2 H 0.7402 0.9386 0.3420 0.085 Uiso 1 1 calc R . .
C3 C 0.4855(6) 1.02869(19) 0.30693(10) 0.0664(7) Uani 1 1 d . . .
H3 H 0.5303 1.0851 0.3264 0.080 Uiso 1 1 calc R . .
C4 C 0.2875(5) 1.03323(16) 0.26772(9) 0.0518(6) Uani 1 1 d . . .
C5 C 0.2323(5) 0.94469(15) 0.23896(8) 0.0453(5) Uani 1 1 d . . .
C6 C 0.1451(6) 1.12012(18) 0.25671(10) 0.0686(8) Uani 1 1 d . . .
H6 H 0.1816 1.1782 0.2755 0.082 Uiso 1 1 calc R . .
C7 C -0.0466(6) 1.11946(17) 0.21852(10) 0.0691(7) Uani 1 1 d . . .
H7 H -0.1419 1.1770 0.2121 0.083 Uiso 1 1 calc R . .
C8 C -0.1027(5) 1.03313(16) 0.18870(10) 0.0600(7) Uani 1 1 d . . .
H8 H -0.2321 1.0343 0.1624 0.072 Uiso 1 1 calc R . .
C9 C 0.0326(4) 0.94813(15) 0.19848(8) 0.0469(5) Uani 1 1 d . . .
C10 C -0.2302(4) 0.85498(15) 0.13757(8) 0.0530(6) Uani 1 1 d . . .
H10A H -0.2191 0.9060 0.1101 0.064 Uiso 1 1 calc R . .
H10B H -0.3863 0.8670 0.1588 0.064 Uiso 1 1 calc R . .
C11 C -0.2487(5) 0.75478(15) 0.11118(8) 0.0455(5) Uani 1 1 d . . .
C12 C -0.0171(5) 0.61043(15) 0.07619(8) 0.0538(6) Uani 1 1 d . . .
H12A H -0.1853 0.5779 0.0797 0.065 Uiso 1 1 calc R . .
H12B H 0.1127 0.5689 0.0936 0.065 Uiso 1 1 calc R . .
C13 C 0.0496(5) 0.62013(15) 0.01749(8) 0.0646(7) Uani 1 1 d . . .
H13A H 0.2168 0.6535 0.0141 0.077 Uiso 1 1 calc R . .
H13B H -0.0813 0.6612 0.0001 0.077 Uiso 1 1 calc R . .
C14 C 0.0636(5) 0.52135(16) -0.01133(8) 0.0515(6) Uani 1 1 d . . .
C15 C 0.2549(5) 0.45247(18) 0.00089(9) 0.0610(6) Uani 1 1 d . . .
H15 H 0.3740 0.4667 0.0281 0.073 Uiso 1 1 calc R . .
C16 C 0.2747(5) 0.36265(17) -0.02615(9) 0.0601(6) Uani 1 1 d . . .
H16 H 0.4058 0.3179 -0.0171 0.072 Uiso 1 1 calc R . .
C17 C 0.1006(5) 0.34019(17) -0.06624(9) 0.0522(6) Uani 1 1 d . . .
C18 C -0.0931(5) 0.40734(18) -0.07871(9) 0.0597(7) Uani 1 1 d . . .
H18 H -0.2128 0.3926 -0.1057 0.072 Uiso 1 1 calc R . .
C19 C -0.1115(5) 0.49630(17) -0.05153(9) 0.0582(6) Uani 1 1 d . . .
H19 H -0.2445 0.5404 -0.0604 0.070 Uiso 1 1 calc R . .
C20 C 0.3132(6) 0.18791(19) -0.08803(11) 0.0896(9) Uani 1 1 d . . .
H20A H 0.4750 0.2207 -0.0963 0.134 Uiso 1 1 calc R . .
H20B H 0.2921 0.1315 -0.1112 0.134 Uiso 1 1 calc R . .
H20C H 0.3151 0.1664 -0.0512 0.134 Uiso 1 1 calc R . .
H2N H 0.117(6) 0.7329(17) 0.1128(10) 0.082(9) Uiso 1 1 d . . .
N1 N 0.3587(4) 0.85782(13) 0.24842(7) 0.0524(5) Uani 1 1 d . . .
N2 N -0.0273(4) 0.70594(14) 0.10364(7) 0.0508(5) Uani 1 1 d . . .
O1 O -0.0063(3) 0.86000(10) 0.17140(5) 0.0549(4) Uani 1 1 d . . .
O2 O -0.4625(3) 0.72432(12) 0.09652(7) 0.0659(5) Uani 1 1 d . . .
O3 O 0.1021(4) 0.25477(13) -0.09607(7) 0.0754(5) Uani 1 1 d . . .

loop_
_atom_site_aniso_label
_atom_site_aniso_U_11
_atom_site_aniso_U_22
_atom_site_aniso_U_33
_atom_site_aniso_U_23
_atom_site_aniso_U_13
_atom_site_aniso_U_12
C1 0.0639(16) 0.0673(17) 0.0551(14) -0.0024(13) -0.0066(14) 0.0062(14)
C2 0.0735(18) 0.0822(18) 0.0569(16) -0.0142(15) -0.0100(14) -0.0029(17)
C3 0.0792(18) 0.0647(17) 0.0555(15) -0.0165(13) 0.0027(15) -0.0198(16)
C4 0.0631(17) 0.0444(15) 0.0478(13) -0.0049(11) 0.0115(12) -0.0077(13)
C5 0.0518(14) 0.0430(13) 0.0412(12) -0.0029(10) 0.0091(12) -0.0056(12)
C6 0.097(2) 0.0455(15) 0.0632(16) -0.0069(13) 0.0102(16) -0.0052(15)
C7 0.092(2) 0.0394(15) 0.0756(18) 0.0028(13) 0.0163(17) 0.0098(14)
C8 0.0668(16) 0.0526(15) 0.0607(15) 0.0051(13) 0.0029(13) 0.0052(14)
C9 0.0551(14) 0.0375(12) 0.0482(13) -0.0042(10) 0.0070(12) -0.0014(11)
C10 0.0484(13) 0.0604(15) 0.0501(13) -0.0029(11) -0.0045(11) 0.0065(13)
C11 0.0389(12) 0.0590(14) 0.0387(11) 0.0033(10) -0.0003(11) -0.0020(13)
C12 0.0544(14) 0.0526(14) 0.0544(14) -0.0037(11) -0.0020(12) -0.0032(13)
C13 0.0790(18) 0.0573(14) 0.0574(15) 0.0009(12) 0.0045(13) -0.0058(14)
C14 0.0567(14) 0.0542(15) 0.0436(13) 0.0013(11) 0.0091(11) -0.0040(13)
C15 0.0556(14) 0.0726(16) 0.0549(14) -0.0113(13) -0.0067(14) -0.0026(15)
C16 0.0518(14) 0.0674(16) 0.0610(14) -0.0110(13) -0.0031(13) 0.0099(14)
C17 0.0501(14) 0.0590(15) 0.0476(13) -0.0086(12) 0.0039(12) -0.0011(12)
C18 0.0547(16) 0.0689(16) 0.0555(15) -0.0069(13) -0.0078(13) -0.0024(13)
C19 0.0533(15) 0.0620(16) 0.0594(15) 0.0043(13) 0.0000(13) 0.0071(12)
C20 0.089(2) 0.0782(18) 0.102(2) -0.0337(17) -0.0034(18) 0.0120(18)
N1 0.0572(12) 0.0500(12) 0.0501(11) -0.0040(9) -0.0015(10) 0.0023(10)
N2 0.0421(12) 0.0538(12) 0.0563(12) -0.0118(9) -0.0066(10) -0.0046(11)
O1 0.0550(9) 0.0512(9) 0.0584(9) -0.0109(7) -0.0142(8) 0.0040(8)
O2 0.0380(9) 0.0831(11) 0.0766(11) -0.0062(9) -0.0063(8) -0.0070(9)
O3 0.0748(12) 0.0742(11) 0.0773(12) -0.0250(10) -0.0113(10) 0.0094(10)

loop_
_atom_type_symbol
_atom_type_description
_atom_type_scat_dispersion_real
_atom_type_scat_dispersion_imag
_atom_type_scat_source
C C 0.0033 0.0016 'International Tables Vol C Tables 4.2.6.8 and 6.1.1.4'
H H 0.0000 0.0000 'International Tables Vol C Tables 4.2.6.8 and 6.1.1.4'
N N 0.0061 0.0033 'International Tables Vol C Tables 4.2.6.8 and 6.1.1.4'
O O 0.0106 0.0060 'International Tables Vol C Tables 4.2.6.8 and 6.1.1.4'

loop_
_geom_angle_atom_site_label_1
_geom_angle_atom_site_label_2
_geom_angle_atom_site_label_3
_geom_angle
_geom_angle_site_symmetry_1
_geom_angle_site_symmetry_3
_geom_angle_publ_flag
N1 C1 C2 124.3(2) . . ?
N1 C1 H1 117.9 . . ?
C2 C1 H1 117.9 . . ?
C3 C2 C1 119.2(2) . . ?
C3 C2 H2 120.4 . . ?
C1 C2 H2 120.4 . . ?
C2 C3 C4 119.7(2) . . ?
C2 C3 H3 120.2 . . ?
C4 C3 H3 120.2 . . ?
C6 C4 C3 122.9(2) . . ?
C6 C4 C5 120.0(2) . . ?
C3 C4 C5 117.1(2) . . ?
N1 C5 C4 122.9(2) . . ?
N1 C5 C9 119.22(18) . . ?
C4 C5 C9 117.9(2) . . ?
C7 C6 C4 120.1(2) . . ?
C7 C6 H6 119.9 . . ?
C4 C6 H6 119.9 . . ?
C6 C7 C8 121.2(2) . . ?
C6 C7 H7 119.4 . . ?
C8 C7 H7 119.4 . . ?
C9 C8 C7 119.9(2) . . ?
C9 C8 H8 120.1 . . ?
C7 C8 H8 120.1 . . ?
C8 C9 O1 124.4(2) . . ?
C8 C9 C5 120.98(19) . . ?
O1 C9 C5 114.62(18) . . ?
O1 C10 C11 110.54(17) . . ?
O1 C10 H10A 109.5 . . ?
C11 C10 H10A 109.5 . . ?
O1 C10 H10B 109.5 . . ?
C11 C10 H10B 109.5 . . ?
H10A C10 H10B 108.1 . . ?
O2 C11 N2 123.8(2) . . ?
O2 C11 C10 119.2(2) . . ?
N2 C11 C10 117.0(2) . . ?
N2 C12 C13 112.64(17) . . ?
N2 C12 H12A 109.1 . . ?
C13 C12 H12A 109.1 . . ?
N2 C12 H12B 109.1 . . ?
C13 C12 H12B 109.1 . . ?
H12A C12 H12B 107.8 . . ?
C12 C13 C14 113.14(18) . . ?
C12 C13 H13A 109.0 . . ?
C14 C13 H13A 109.0 . . ?
C12 C13 H13B 109.0 . . ?
C14 C13 H13B 109.0 . . ?
H13A C13 H13B 107.8 . . ?
C19 C14 C15 116.9(2) . . ?
C19 C14 C13 121.7(2) . . ?
C15 C14 C13 121.4(2) . . ?
C14 C15 C16 122.1(2) . . ?
C14 C15 H15 119.0 . . ?
C16 C15 H15 119.0 . . ?
C17 C16 C15 119.8(2) . . ?
C17 C16 H16 120.1 . . ?
C15 C16 H16 120.1 . . ?
C16 C17 O3 125.1(2) . . ?
C16 C17 C18 119.1(2) . . ?
O3 C17 C18 115.8(2) . . ?
C17 C18 C19 120.7(2) . . ?
C17 C18 H18 119.7 . . ?
C19 C18 H18 119.7 . . ?
C18 C19 C14 121.4(2) . . ?
C18 C19 H19 119.3 . . ?
C14 C19 H19 119.3 . . ?
O3 C20 H20A 109.5 . . ?
O3 C20 H20B 109.5 . . ?
H20A C20 H20B 109.5 . . ?
O3 C20 H20C 109.5 . . ?
H20A C20 H20C 109.5 . . ?
H20B C20 H20C 109.5 . . ?
C1 N1 C5 116.80(19) . . ?
C11 N2 C12 122.4(2) . . ?
C11 N2 H2N 119.3(16) . . ?
C12 N2 H2N 118.1(17) . . ?
C9 O1 C10 116.44(17) . . ?
C17 O3 C20 117.52(19) . . ?

loop_
_geom_bond_atom_site_label_1
_geom_bond_atom_site_label_2
_geom_bond_distance
_geom_bond_site_symmetry_2
_geom_bond_publ_flag
C1 N1 1.317(3) . ?
C1 C2 1.401(3) . ?
C1 H1 0.9300 . ?
C2 C3 1.343(3) . ?
C2 H2 0.9300 . ?
C3 C4 1.406(3) . ?
C3 H3 0.9300 . ?
C4 C6 1.406(3) . ?
C4 C5 1.419(3) . ?
C5 N1 1.358(3) . ?
C5 C9 1.434(3) . ?
C6 C7 1.364(3) . ?
C6 H6 0.9300 . ?
C7 C8 1.409(3) . ?
C7 H7 0.9300 . ?
C8 C9 1.360(3) . ?
C8 H8 0.9300 . ?
C9 O1 1.380(2) . ?
C10 O1 1.421(2) . ?
C10 C11 1.504(3) . ?
C10 H10A 0.9700 . ?
C10 H10B 0.9700 . ?
C11 O2 1.224(2) . ?
C11 N2 1.323(3) . ?
C12 N2 1.458(3) . ?
C12 C13 1.503(3) . ?
C12 H12A 0.9700 . ?
C12 H12B 0.9700 . ?
C13 C14 1.513(3) . ?
C13 H13A 0.9700 . ?
C13 H13B 0.9700 . ?
C14 C19 1.383(3) . ?
C14 C15 1.382(3) . ?
C15 C16 1.388(3) . ?
C15 H15 0.9300 . ?
C16 C17 1.370(3) . ?
C16 H16 0.9300 . ?
C17 O3 1.369(3) . ?
C17 C18 1.377(3) . ?
C18 C19 1.379(3) . ?
C18 H18 0.9300 . ?
C19 H19 0.9300 . ?
C20 O3 1.420(3) . ?
C20 H20A 0.9600 . ?
C20 H20B 0.9600 . ?
C20 H20C 0.9600 . ?
N2 H2N 0.85(3) . ?

loop_
_geom_torsion_atom_site_label_1
_geom_torsion_atom_site_label_2
_geom_torsion_atom_site_label_3
_geom_torsion_atom_site_label_4
_geom_torsion
_geom_torsion_site_symmetry_1
_geom_torsion_site_symmetry_2
_geom_torsion_site_symmetry_3
_geom_torsion_site_symmetry_4
_geom_torsion_publ_flag
N1 C1 C2 C3 0.3(4) . . . . ?
C1 C2 C3 C4 0.4(4) . . . . ?
C2 C3 C4 C6 178.6(2) . . . . ?
C2 C3 C4 C5 -0.9(3) . . . . ?
C6 C4 C5 N1 -178.6(2) . . . . ?
C3 C4 C5 N1 0.9(3) . . . . ?
C6 C4 C5 C9 1.0(3) . . . . ?
C3 C4 C5 C9 -179.4(2) . . . . ?
C3 C4 C6 C7 -179.3(2) . . . . ?
C5 C4 C6 C7 0.2(3) . . . . ?
C4 C6 C7 C8 -1.2(4) . . . . ?
C6 C7 C8 C9 1.1(4) . . . . ?
C7 C8 C9 O1 -179.6(2) . . . . ?
C7 C8 C9 C5 0.2(3) . . . . ?
N1 C5 C9 C8 178.4(2) . . . . ?
C4 C5 C9 C8 -1.2(3) . . . . ?
N1 C5 C9 O1 -1.7(3) . . . . ?
C4 C5 C9 O1 178.63(19) . . . . ?
O1 C10 C11 O2 154.92(19) . . . . ?
O1 C10 C11 N2 -27.3(3) . . . . ?
N2 C12 C13 C14 179.4(2) . . . . ?
C12 C13 C14 C19 114.6(2) . . . . ?
C12 C13 C14 C15 -66.3(3) . . . . ?
C19 C14 C15 C16 0.9(3) . . . . ?
C13 C14 C15 C16 -178.2(2) . . . . ?
C14 C15 C16 C17 -0.2(4) . . . . ?
C15 C16 C17 O3 179.2(2) . . . . ?
C15 C16 C17 C18 -0.5(3) . . . . ?
C16 C17 C18 C19 0.3(3) . . . . ?
O3 C17 C18 C19 -179.4(2) . . . . ?
C17 C18 C19 C14 0.4(4) . . . . ?
C15 C14 C19 C18 -1.0(3) . . . . ?
C13 C14 C19 C18 178.1(2) . . . . ?
C2 C1 N1 C5 -0.3(3) . . . . ?
C4 C5 N1 C1 -0.3(3) . . . . ?
C9 C5 N1 C1 -179.93(19) . . . . ?
O2 C11 N2 C12 0.7(3) . . . . ?
C10 C11 N2 C12 -176.95(18) . . . . ?
C13 C12 N2 C11 96.0(3) . . . . ?
C8 C9 O1 C10 -10.5(3) . . . . ?
C5 C9 O1 C10 169.70(17) . . . . ?
C11 C10 O1 C9 -179.49(17) . . . . ?
C16 C17 O3 C20 -5.6(3) . . . . ?
C18 C17 O3 C20 174.1(2) . . . . ?

loop_
_cod_related_entry_id
_cod_related_entry_database
_cod_related_entry_code
1 ChemSpider 6201400
